data_7703561
loop_
_publ_author_name
'Srivastava, Ravi'
'Quadrelli, Elsje Alessandra'
'Camp, Cl\'ement'

_publ_section_title
;
 Lability of Ta-NHC adducts as a synthetic route towards heterobimetallic
 Ta/Rh complexes.
;
_journal_issue 10
_journal_name_full 'Dalton transactions (Cambridge, England : 2003)'
_journal_page_first 3120
_journal_page_last 3128
_journal_paper_doi 10.1039/d0dt00344a
_journal_volume 49
_journal_year 2020
_chemical_formula_moiety 'C51 H93 Cl1 N2 O5 Rh1 Si1 Ta1'
_chemical_formula_sum 'C51 H93 Cl N2 O5 Rh Si Ta'
_chemical_formula_weight 1161.70
_chemical_properties_physical Air-sensitive,Moisture-sensitive
_space_group_IT_number 2
_space_group_name_Hall '-P 1'
_space_group_name_H-M_alt 'P -1'
_symmetry_cell_setting triclinic
_symmetry_space_group_name_Hall '-P 1'
_symmetry_space_group_name_H-M 'P -1'
_atom_sites_solution_hydrogens difmap
_atom_sites_solution_primary direct
_audit_update_record
;
2020-01-30 deposited with the CCDC.	2020-02-19 downloaded from the CCDC.
;
_cell_angle_alpha 68.473(5)
_cell_angle_beta 71.745(5)
_cell_angle_gamma 85.878(5)
_cell_formula_units_Z 2
_cell_length_a 14.7519(8)
_cell_length_b 15.0383(9)
_cell_length_c 15.8880(8)
_cell_measurement_reflns_used 20295
_cell_measurement_temperature 150.01(10)
_cell_measurement_theta_max 28.9660
_cell_measurement_theta_min 3.1740
_cell_volume 3110.1(3)
_computing_cell_refinement 'CrysAlisPro 1.171.39.46 (Rigaku OD, 2018)'
_computing_data_collection 'CrysAlisPro 1.171.39.46 (Rigaku OD, 2018)'
_computing_data_reduction 'CrysAlisPro 1.171.39.46 (Rigaku OD, 2018)'
_computing_molecular_graphics 'CAMERON (Watkin et al., 1996)'
_computing_publication_material 'CRYSTALS (Betteridge et al., 2003)'
_computing_structure_refinement 'CRYSTALS (Betteridge et al., 2003)'
_computing_structure_solution 'SIR97 (Altomare et al., 1999)'
_diffrn_ambient_environment N~2~
_diffrn_ambient_temperature 150.01(10)
_diffrn_detector 'CCD plate'
_diffrn_detector_area_resol_mean 10.4685
_diffrn_detector_type Atlas
_diffrn_measured_fraction_theta_full 0.995
_diffrn_measured_fraction_theta_max 0.880
_diffrn_measurement_device 'four-circle diffractometer'
_diffrn_measurement_device_type 'Xcalibur, Atlas, Gemini ultra'
_diffrn_measurement_method \w
_diffrn_radiation_monochromator graphite
_diffrn_radiation_probe x-ray
_diffrn_radiation_type 'Mo K\a'
_diffrn_radiation_wavelength 0.71073
_diffrn_reflns_av_R_equivalents 0.060
_diffrn_reflns_limit_h_max 20
_diffrn_reflns_limit_h_min -19
_diffrn_reflns_limit_k_max 20
_diffrn_reflns_limit_k_min -20
_diffrn_reflns_limit_l_max 22
_diffrn_reflns_limit_l_min -22
_diffrn_reflns_number 70217
_diffrn_reflns_theta_full 26.530
_diffrn_reflns_theta_max 29.725
_diffrn_reflns_theta_min 2.898
_diffrn_source 'fine-focus sealed X-ray tube'
_diffrn_source_type 'Enhance (Mo) X-ray Source'
_diffrn_standards_number 0
_exptl_absorpt_coefficient_mu 2.124
_exptl_absorpt_correction_T_max 0.714
_exptl_absorpt_correction_T_min 0.614
_exptl_absorpt_correction_type analytical
_exptl_absorpt_process_details
;
CrysAlisPro 1.171.39.46 (Rigaku Oxford Diffraction, 2018)
Analytical numeric absorption correction using a multifaceted crystal
			model based on expressions derived by R.C. Clark & J.S. Reid.
(Clark, R. C. & Reid, J. S. (1995). Acta Cryst. A51, 887-897)
Empirical absorption correction using spherical harmonics,
 implemented in SCALE3 ABSPACK scaling algorithm.
;
_exptl_crystal_colour yellow
_exptl_crystal_density_diffrn 1.240
_exptl_crystal_density_method 'not measured'
_exptl_crystal_description block
_exptl_crystal_F_000 1204
_exptl_crystal_size_max 0.263
_exptl_crystal_size_mid 0.231
_exptl_crystal_size_min 0.197
_refine_diff_density_max 6.83
_refine_diff_density_min -3.32
_refine_ls_extinction_method None
_refine_ls_goodness_of_fit_ref 0.9557
_refine_ls_hydrogen_treatment constr
_refine_ls_matrix_type full
_refine_ls_number_parameters 559
_refine_ls_number_reflns 15552
_refine_ls_number_restraints 7
_refine_ls_R_factor_all 0.0802
_refine_ls_R_factor_gt 0.0629
_refine_ls_shift/su_max 0.0018321
_refine_ls_shift/su_mean 0.0000416
_refine_ls_structure_factor_coef Fsqd
_refine_ls_weighting_details
;
 Method, part 1, Chebychev polynomial, (Watkin, 1994, Prince, 1982) 
 [weight] = 1.0/[A~0~*T~0~(x)+A~1~*T~1~(x) ... +A~n-1~]*T~n-1~(x)] 
 where A~i~ are the Chebychev coefficients listed below and x= Fcalc/Fmax 
 Method = Robust Weighting (Prince, 1982) 
 W = [weight] * [1-(deltaF/6*sigmaF)^2^]^2^ 
 A~i~ are: 
 0.222E+04 0.313E+04 0.169E+04 453. 
;
_refine_ls_weighting_scheme calc
_refine_ls_wR_factor_all 0.1301
_refine_ls_wR_factor_gt 0.1126
_refine_ls_wR_factor_ref 0.1301
_reflns_limit_h_max 20
_reflns_limit_h_min -18
_reflns_limit_k_max 20
_reflns_limit_k_min -19
_reflns_limit_l_max 22
_reflns_limit_l_min 0
_reflns_number_gt 12684
_reflns_number_total 15794
_reflns_threshold_expression I>2.0\s(I)
_oxford_diffrn_Wilson_B_factor 2.35
_oxford_diffrn_Wilson_scale 0.12
_oxford_refine_ls_r_factor_ref 0.0802
_oxford_refine_ls_scale 2.825(15)
_oxford_reflns_number_all 15552
_cod_data_source_file d0dt00344a2.cif
_cod_data_source_block I_CCDC2
_cod_depositor_comments 'Adding full bibliography for 7703559--7703562.cif.'
_cod_original_sg_symbol_H-M 'P -1 '
_cod_original_formula_sum 'C51 H93 Cl1 N2 O5 Rh1 Si1 Ta1'
_cod_database_code 7703561
_oxdiff_exptl_absorpt_empirical_full_min 0.867
_oxdiff_exptl_absorpt_empirical_full_max 1.148
_oxdiff_exptl_absorpt_empirical_details
;
Empirical correction (ABSPACK) includes:
- Absorption correction using spherical harmonics
- Frame scaling
;
_oxford_refine_reflns_threshold_expression_ref I>-10.0\s(I)
_platon_squeeze_void_probe_radius 1.20

loop_
_symmetry_equiv_pos_as_xyz
x,y,z
-x,-y,-z

loop_
_atom_site_label
_atom_site_type_symbol
_atom_site_fract_x
_atom_site_fract_y
_atom_site_fract_z
_atom_site_U_iso_or_equiv
_atom_site_occupancy
_atom_site_adp_type
_atom_site_refinement_flags_posn
_atom_site_refinement_flags_adp
_atom_site_refinement_flags_occupancy
_atom_site_disorder_assembly
_atom_site_disorder_group
_atom_site_attached_hydrogens
Ta1 Ta 0.303030(19) 0.713481(19) 0.550811(18) 0.0246 1.0000 Uani . . . . . .
O2 O 0.3177(3) 0.8084(3) 0.4274(3) 0.0301 1.0000 Uani . . . . . .
Si3 Si 0.33560(14) 0.88796(13) 0.32091(13) 0.0300 1.0000 Uani . . . . . .
O4 O 0.4223(4) 0.8555(4) 0.2489(3) 0.0392 1.0000 Uani . . . . . .
C5 C 0.4371(6) 0.8228(5) 0.1708(5) 0.0399 1.0000 Uani . . . . . .
C6 C 0.3973(6) 0.7204(6) 0.2094(6) 0.0480 1.0000 Uani . . . . . .
H61 H 0.4072 0.6985 0.1574 0.0717 1.0000 Uiso R . . . . .
H62 H 0.4292 0.6804 0.2531 0.0719 1.0000 Uiso R . . . . .
H63 H 0.3304 0.7180 0.2416 0.0720 1.0000 Uiso R . . . . .
C7 C 0.5447(6) 0.8285(7) 0.1254(6) 0.0585 1.0000 Uani . . . . . .
H72 H 0.5599 0.8051 0.0739 0.0881 1.0000 Uiso R . . . . .
H73 H 0.5742 0.7906 0.1719 0.0880 1.0000 Uiso R . . . . .
H71 H 0.5685 0.8939 0.1005 0.0880 1.0000 Uiso R . . . . .
C8 C 0.3900(7) 0.8869(6) 0.0987(5) 0.0538 1.0000 Uani . . . . . .
H81 H 0.4053 0.8646 0.0467 0.0810 1.0000 Uiso R . . . . .
H83 H 0.4148 0.9514 0.0764 0.0809 1.0000 Uiso R . . . . .
H82 H 0.3219 0.8842 0.1277 0.0808 1.0000 Uiso R . . . . .
O9 O 0.3616(4) 0.9893(4) 0.3224(4) 0.0436 1.0000 Uani . . . . . .
C10 C 0.4410(7) 1.0580(6) 0.2767(6) 0.0545 1.0000 Uani . . . . . .
C11 C 0.4693(11) 1.0872(8) 0.1694(7) 0.1114 1.0000 Uani . . . . . .
H112 H 0.5197 1.1366 0.1396 0.1679 1.0000 Uiso R . . . . .
H111 H 0.4153 1.1109 0.1479 0.1681 1.0000 Uiso R . . . . .
H113 H 0.4914 1.0327 0.1521 0.1680 1.0000 Uiso R . . . . .
C12 C 0.4102(9) 1.1427(7) 0.3056(8) 0.0859 1.0000 Uani . . . . . .
H121 H 0.4608 1.1916 0.2741 0.1289 1.0000 Uiso R . . . . .
H123 H 0.3965 1.1237 0.3731 0.1288 1.0000 Uiso R . . . . .
H122 H 0.3544 1.1674 0.2884 0.1291 1.0000 Uiso R . . . . .
C13 C 0.5225(8) 1.0139(10) 0.3126(11) 0.1016 1.0000 Uani . . . . . .
H132 H 0.5745 1.0605 0.2874 0.1530 1.0000 Uiso R . . . . .
H131 H 0.5021 0.9920 0.3807 0.1530 1.0000 Uiso R . . . . .
H133 H 0.5437 0.9606 0.2929 0.1531 1.0000 Uiso R . . . . .
O14 O 0.2402(4) 0.8926(4) 0.2906(4) 0.0416 1.0000 Uani . . . . . .
C15 C 0.1597(7) 0.9542(6) 0.2911(7) 0.0531 1.0000 Uani . . . . . .
C16 C 0.1942(11) 1.0493(8) 0.2091(9) 0.0935 1.0000 Uani . . . . . .
H163 H 0.1410 1.0894 0.2043 0.1411 1.0000 Uiso R . . . . .
H161 H 0.2413 1.0804 0.2204 0.1409 1.0000 Uiso R . . . . .
H162 H 0.2220 1.0375 0.1508 0.1409 1.0000 Uiso R . . . . .
C17 C 0.1233(8) 0.9685(9) 0.3843(8) 0.0767 1.0000 Uani . . . . . .
H171 H 0.0730 1.0130 0.3825 0.1149 1.0000 Uiso R . . . . .
H172 H 0.1747 0.9936 0.3957 0.1148 1.0000 Uiso R . . . . .
H173 H 0.0991 0.9082 0.4347 0.1150 1.0000 Uiso R . . . . .
C18 C 0.0862(8) 0.9054(8) 0.2725(8) 0.0752 1.0000 Uani . . . . . .
H181 H 0.0308 0.9433 0.2719 0.1130 1.0000 Uiso R . . . . .
H183 H 0.0688 0.8442 0.3226 0.1130 1.0000 Uiso R . . . . .
H182 H 0.1134 0.8977 0.2121 0.1129 1.0000 Uiso R . . . . .
O19 O 0.2874(3) 0.6172(3) 0.6711(3) 0.0328 1.0000 Uani . . . . . .
C20 C 0.2704(6) 0.5404(5) 0.7619(5) 0.0400 1.0000 Uani . U . . . .
C21 C 0.2999(8) 0.4446(6) 0.7411(6) 0.0622 1.0000 Uani . U . . . .
H212 H 0.2928 0.3907 0.7982 0.0981 1.0000 Uiso R . . . . .
H211 H 0.3647 0.4491 0.7026 0.0980 1.0000 Uiso R . . . . .
H213 H 0.2602 0.4327 0.7089 0.0981 1.0000 Uiso R . . . . .
C22 C 0.3365(5) 0.5663(5) 0.8083(4) 0.0355 1.0000 Uani . . . . . .
N23 N 0.3359(4) 0.4925(4) 0.8995(4) 0.0360 1.0000 Uani . . . . . .
C24 C 0.2879(5) 0.4971(5) 0.9863(5) 0.0313 1.0000 Uani . . . . . .
Rh25 Rh 0.23659(4) 0.61630(4) 1.01322(4) 0.0302 1.0000 Uani . . . . . .
Cl26 Cl 0.39640(13) 0.68033(14) 0.93630(14) 0.0439 1.0000 Uani . . . . . .
C27 C 0.0932(6) 0.5851(7) 1.0356(6) 0.0517 1.0000 Uani . . . . . .
C28 C 0.1104(5) 0.5526(6) 1.1228(6) 0.0487 1.0000 Uani . . . . . .
C29 C 0.0788(8) 0.6028(8) 1.1948(7) 0.0779 1.0000 Uani . . . . . .
C30 C 0.1481(8) 0.6751(9) 1.1805(7) 0.0788 1.0000 Uani . . . . . .
C31 C 0.2122(6) 0.7217(6) 1.0798(6) 0.0501 1.0000 Uani . . . . . .
C32 C 0.1840(6) 0.7589(6) 0.9987(6) 0.0466 1.0000 Uani . . . . . .
C33 C 0.0817(7) 0.7633(8) 1.0003(8) 0.0661 1.0000 Uani . . . . . .
C34 C 0.0427(7) 0.6748(9) 0.9982(9) 0.0800 1.0000 Uani . . . . . .
H342 H -0.0241 0.6653 1.0363 0.0959 1.0000 Uiso R . . . . .
H341 H 0.0479 0.6861 0.9323 0.0962 1.0000 Uiso R . . . . .
H331 H 0.0432 0.7715 1.0586 0.0792 1.0000 Uiso R . . . . .
H332 H 0.0759 0.8186 0.9461 0.0790 1.0000 Uiso R . . . . .
H321 H 0.2267 0.8103 0.9459 0.0559 1.0000 Uiso R . . . . .
H311 H 0.2717 0.7503 1.0750 0.0601 1.0000 Uiso R . . . . .
H301 H 0.1887 0.6439 1.2199 0.0951 1.0000 Uiso R . . . . .
H302 H 0.1135 0.7241 1.2020 0.0949 1.0000 Uiso R . . . . .
H291 H 0.0679 0.5551 1.2585 0.0931 1.0000 Uiso R . . . . .
H292 H 0.0193 0.6338 1.1895 0.0931 1.0000 Uiso R . . . . .
H281 H 0.1130 0.4827 1.1519 0.0579 1.0000 Uiso R . . . . .
H271 H 0.0816 0.5341 1.0146 0.0619 1.0000 Uiso R . . . . .
N35 N 0.3091(5) 0.4137(4) 1.0475(4) 0.0365 1.0000 Uani . . . . . .
C36 C 0.2627(5) 0.3755(5) 1.1503(5) 0.0342 1.0000 Uani . . . . . .
C37 C 0.3021(5) 0.3958(5) 1.2093(5) 0.0329 1.0000 Uani . . . . . .
C38 C 0.2562(5) 0.3545(5) 1.3063(5) 0.0377 1.0000 Uani . . . . . .
C39 C 0.1749(6) 0.2943(5) 1.3450(5) 0.0417 1.0000 Uani . . . . . .
C40 C 0.1293(7) 0.2475(7) 1.4513(6) 0.0622 1.0000 Uani . . . . . .
H403 H 0.0651 0.2263 1.4647 0.0930 1.0000 Uiso R . . . . .
H402 H 0.1644 0.1936 1.4762 0.0930 1.0000 Uiso R . . . . .
H401 H 0.1290 0.2922 1.4817 0.0930 1.0000 Uiso R . . . . .
C41 C 0.1378(6) 0.2758(6) 1.2816(6) 0.0507 1.0000 Uani . . . . . .
C42 C 0.1811(6) 0.3163(5) 1.1839(5) 0.0457 1.0000 Uani . . . . . .
C43 C 0.1376(8) 0.2979(7) 1.1161(7) 0.0740 1.0000 Uani . . . . . .
H432 H 0.0776 0.2620 1.1518 0.1110 1.0000 Uiso R . . . . .
H433 H 0.1799 0.2616 1.0827 0.1109 1.0000 Uiso R . . . . .
H431 H 0.1270 0.3574 1.0707 0.1109 1.0000 Uiso R . . . . .
H411 H 0.0832 0.2360 1.3053 0.0610 1.0000 Uiso R . . . . .
H381 H 0.2811 0.3680 1.3478 0.0450 1.0000 Uiso R . . . . .
C44 C 0.3925(6) 0.4594(6) 1.1697(5) 0.0437 1.0000 Uani . . . . . .
H443 H 0.4056 0.4724 1.2199 0.0658 1.0000 Uiso R . . . . .
H442 H 0.4456 0.4272 1.1415 0.0660 1.0000 Uiso R . . . . .
H441 H 0.3856 0.5187 1.1215 0.0660 1.0000 Uiso R . . . . .
C45 C 0.3709(6) 0.3619(6) 1.0007(6) 0.0471 1.0000 Uani . . . . . .
C46 C 0.3881(6) 0.4119(6) 0.9076(6) 0.0473 1.0000 Uani . . . . . .
H461 H 0.4278 0.3956 0.8574 0.0569 1.0000 Uiso R . . . . .
H451 H 0.3956 0.3034 1.0286 0.0571 1.0000 Uiso R . . . . .
H222 H 0.3157 0.6252 0.8189 0.0428 1.0000 Uiso R . . . . .
H221 H 0.4015 0.5762 0.7651 0.0429 1.0000 Uiso R . . . . .
C47 C 0.1668(6) 0.5355(7) 0.8176(5) 0.0540 1.0000 Uani . . . . . .
H471 H 0.1544 0.4833 0.8778 0.0809 1.0000 Uiso R . . . . .
H472 H 0.1506 0.5940 0.8288 0.0809 1.0000 Uiso R . . . . .
H473 H 0.1282 0.5258 0.7827 0.0810 1.0000 Uiso R . . . . .
C48 C 0.4475(4) 0.7483(5) 0.5391(5) 0.0332 1.0000 Uani . . . . . .
C49 C 0.5360(5) 0.7000(6) 0.4972(5) 0.0388 1.0000 Uani . . . . . .
C50 C 0.5328(7) 0.5941(7) 0.5610(7) 0.0605 1.0000 Uani . . . . . .
H502 H 0.5875 0.5635 0.5340 0.0909 1.0000 Uiso R . . . . .
H501 H 0.5333 0.5898 0.6231 0.0910 1.0000 Uiso R . . . . .
H503 H 0.4754 0.5622 0.5673 0.0910 1.0000 Uiso R . . . . .
C51 C 0.5420(6) 0.7063(8) 0.3975(6) 0.0578 1.0000 Uani . . . . . .
H513 H 0.6016 0.6830 0.3691 0.0869 1.0000 Uiso R . . . . .
H511 H 0.5368 0.7718 0.3585 0.0871 1.0000 Uiso R . . . . .
H512 H 0.4902 0.6676 0.4020 0.0870 1.0000 Uiso R . . . . .
C52 C 0.6263(6) 0.7501(7) 0.4910(7) 0.0569 1.0000 Uani . . . . . .
H521 H 0.6825 0.7200 0.4654 0.0849 1.0000 Uiso R . . . . .
H522 H 0.6242 0.7462 0.5535 0.0850 1.0000 Uiso R . . . . .
H523 H 0.6307 0.8164 0.4502 0.0850 1.0000 Uiso R . . . . .
H482 H 0.4468 0.7373 0.6035 0.0399 1.0000 Uiso R . . . . .
H481 H 0.4583 0.8162 0.5016 0.0402 1.0000 Uiso R . . . . .
C53 C 0.2756(5) 0.6060(4) 0.4982(5) 0.0289 1.0000 Uani . . . . . .
C54 C 0.1760(5) 0.5848(5) 0.4950(5) 0.0342 1.0000 Uani . . . . . .
C55 C 0.1379(5) 0.6723(6) 0.4348(5) 0.0415 1.0000 Uani . . . . . .
H552 H 0.0795 0.6550 0.4287 0.0619 1.0000 Uiso R . . . . .
H553 H 0.1256 0.7194 0.4643 0.0620 1.0000 Uiso R . . . . .
H551 H 0.1844 0.6985 0.3731 0.0619 1.0000 Uiso R . . . . .
C56 C 0.1064(6) 0.5456(7) 0.5941(6) 0.0615 1.0000 Uani . . . . . .
H561 H 0.0456 0.5324 0.5901 0.0920 1.0000 Uiso R . . . . .
H563 H 0.1001 0.5927 0.6232 0.0917 1.0000 Uiso R . . . . .
H562 H 0.1299 0.4877 0.6308 0.0919 1.0000 Uiso R . . . . .
C57 C 0.1866(7) 0.5081(6) 0.4497(7) 0.0607 1.0000 Uani . . . . . .
H572 H 0.1242 0.4917 0.4505 0.0909 1.0000 Uiso R . . . . .
H571 H 0.2132 0.4516 0.4855 0.0910 1.0000 Uiso R . . . . .
H573 H 0.2281 0.5337 0.3848 0.0911 1.0000 Uiso R . . . . .
H532 H 0.2985 0.5458 0.5347 0.0352 1.0000 Uiso R . . . . .
H531 H 0.3168 0.6268 0.4323 0.0352 1.0000 Uiso R . . . . .
C58 C 0.1877(5) 0.7897(5) 0.6128(5) 0.0347 1.0000 Uani . . . . . .
C59 C 0.2051(5) 0.8665(6) 0.6499(5) 0.0390 1.0000 Uani . . . . . .
C60 C 0.2484(6) 0.8227(6) 0.7316(5) 0.0456 1.0000 Uani . . . . . .
H602 H 0.2555 0.8711 0.7556 0.0689 1.0000 Uiso R . . . . .
H603 H 0.2064 0.7716 0.7818 0.0690 1.0000 Uiso R . . . . .
H601 H 0.3101 0.7988 0.7092 0.0688 1.0000 Uiso R . . . . .
C61 C 0.1104(7) 0.9076(8) 0.6874(8) 0.0704 1.0000 Uani . . . . . .
H611 H 0.1211 0.9554 0.7106 0.1059 1.0000 Uiso R . . . . .
H613 H 0.0677 0.8575 0.7381 0.1060 1.0000 Uiso R . . . . .
H612 H 0.0828 0.9359 0.6368 0.1057 1.0000 Uiso R . . . . .
C62 C 0.2731(7) 0.9482(6) 0.5708(6) 0.0511 1.0000 Uani . . . . . .
H622 H 0.2769 0.9985 0.5934 0.0769 1.0000 Uiso R . . . . .
H621 H 0.3358 0.9246 0.5528 0.0770 1.0000 Uiso R . . . . .
H623 H 0.2506 0.9729 0.5163 0.0769 1.0000 Uiso R . . . . .
H582 H 0.1428 0.7416 0.6660 0.0420 1.0000 Uiso R . . . . .
H581 H 0.1572 0.8215 0.5643 0.0422 1.0000 Uiso R . . . . .

loop_
_atom_site_aniso_label
_atom_site_aniso_U_11
_atom_site_aniso_U_22
_atom_site_aniso_U_33
_atom_site_aniso_U_23
_atom_site_aniso_U_13
_atom_site_aniso_U_12
Ta1 0.02448(12) 0.02758(13) 0.02216(12) -0.01083(9) -0.00523(9) 0.00004(9)
O2 0.033(2) 0.027(2) 0.026(2) -0.0068(18) -0.0068(18) -0.0011(18)
Si3 0.0370(10) 0.0269(9) 0.0246(8) -0.0089(7) -0.0076(7) 0.0000(7)
O4 0.043(3) 0.047(3) 0.030(2) -0.021(2) -0.006(2) -0.001(2)
C5 0.053(4) 0.042(4) 0.027(3) -0.019(3) -0.005(3) -0.005(3)
C6 0.058(5) 0.044(4) 0.038(4) -0.017(3) -0.005(4) -0.005(4)
C7 0.053(5) 0.073(6) 0.045(5) -0.032(5) 0.006(4) -0.008(5)
C8 0.081(6) 0.047(5) 0.030(4) -0.011(3) -0.015(4) -0.007(4)
O9 0.060(3) 0.031(3) 0.036(3) -0.013(2) -0.008(2) -0.006(2)
C10 0.071(6) 0.039(4) 0.046(5) -0.016(4) -0.003(4) -0.019(4)
C11 0.199(15) 0.061(7) 0.038(5) -0.008(5) 0.017(7) -0.069(8)
C12 0.116(10) 0.052(6) 0.082(8) -0.040(6) 0.006(7) -0.032(6)
C13 0.064(7) 0.103(10) 0.140(13) -0.039(9) -0.033(8) -0.025(7)
O14 0.048(3) 0.041(3) 0.038(3) -0.015(2) -0.017(2) 0.007(2)
C15 0.061(5) 0.055(5) 0.058(5) -0.024(4) -0.039(5) 0.023(4)
C16 0.155(13) 0.059(7) 0.085(8) -0.022(6) -0.073(9) 0.030(7)
C17 0.071(7) 0.111(9) 0.079(7) -0.061(7) -0.042(6) 0.047(7)
C18 0.079(7) 0.080(7) 0.092(8) -0.038(6) -0.061(7) 0.035(6)
O19 0.036(3) 0.031(2) 0.028(2) -0.0081(19) -0.009(2) -0.0025(19)
C20 0.061(4) 0.029(3) 0.029(3) -0.000(3) -0.024(3) -0.010(3)
C21 0.093(6) 0.056(5) 0.041(4) -0.004(4) -0.037(4) -0.017(4)
C22 0.050(4) 0.033(3) 0.021(3) -0.004(3) -0.013(3) -0.005(3)
N23 0.048(4) 0.036(3) 0.026(3) -0.008(2) -0.017(3) -0.001(3)
C24 0.037(3) 0.028(3) 0.030(3) -0.007(3) -0.015(3) -0.006(3)
Rh25 0.0295(3) 0.0329(3) 0.0265(2) -0.0083(2) -0.0086(2) -0.0026(2)
Cl26 0.0335(9) 0.0434(10) 0.0511(11) -0.0166(8) -0.0067(8) -0.0073(7)
C27 0.034(4) 0.062(5) 0.055(5) -0.009(4) -0.020(4) -0.006(4)
C28 0.028(4) 0.055(5) 0.047(4) -0.011(4) 0.004(3) -0.005(3)
C29 0.065(7) 0.086(8) 0.049(5) -0.015(5) 0.018(5) -0.004(6)
C30 0.090(8) 0.110(9) 0.043(5) -0.045(6) -0.002(5) -0.021(7)
C31 0.049(5) 0.062(5) 0.047(4) -0.036(4) -0.005(4) -0.003(4)
C32 0.048(5) 0.043(4) 0.050(5) -0.024(4) -0.010(4) 0.006(3)
C33 0.046(5) 0.079(7) 0.073(7) -0.033(6) -0.017(5) 0.024(5)
C34 0.036(5) 0.098(9) 0.090(8) -0.011(7) -0.027(5) 0.001(5)
N35 0.053(4) 0.029(3) 0.030(3) -0.008(2) -0.020(3) 0.004(3)
C36 0.044(4) 0.031(3) 0.026(3) -0.005(3) -0.017(3) 0.005(3)
C37 0.032(3) 0.036(4) 0.032(3) -0.014(3) -0.011(3) 0.005(3)
C38 0.047(4) 0.042(4) 0.030(3) -0.016(3) -0.016(3) 0.006(3)
C39 0.045(4) 0.040(4) 0.034(4) -0.007(3) -0.013(3) 0.005(3)
C40 0.061(6) 0.069(6) 0.040(5) -0.013(4) -0.001(4) -0.001(5)
C41 0.048(5) 0.043(4) 0.053(5) 0.000(4) -0.023(4) -0.009(4)
C42 0.065(5) 0.031(4) 0.039(4) 0.002(3) -0.029(4) -0.015(3)
C43 0.103(8) 0.055(5) 0.068(6) 0.011(5) -0.062(6) -0.040(5)
C44 0.045(4) 0.053(5) 0.041(4) -0.020(4) -0.020(3) -0.002(4)
C45 0.069(6) 0.040(4) 0.041(4) -0.014(3) -0.032(4) 0.014(4)
C46 0.058(5) 0.045(4) 0.041(4) -0.018(4) -0.019(4) 0.015(4)
C47 0.054(5) 0.070(6) 0.031(4) -0.003(4) -0.016(4) -0.025(4)
C48 0.025(3) 0.047(4) 0.035(3) -0.022(3) -0.010(3) 0.003(3)
C49 0.028(3) 0.060(5) 0.041(4) -0.033(4) -0.011(3) 0.010(3)
C50 0.051(5) 0.060(6) 0.076(6) -0.033(5) -0.021(5) 0.023(4)
C51 0.036(4) 0.099(7) 0.059(5) -0.056(5) -0.011(4) 0.014(4)
C52 0.036(4) 0.085(7) 0.066(6) -0.048(5) -0.013(4) 0.005(4)
C53 0.037(3) 0.027(3) 0.028(3) -0.015(3) -0.011(3) -0.001(3)
C54 0.037(4) 0.038(4) 0.032(3) -0.014(3) -0.012(3) -0.007(3)
C55 0.036(4) 0.052(5) 0.042(4) -0.020(4) -0.018(3) 0.004(3)
C56 0.049(5) 0.085(7) 0.038(4) -0.008(4) -0.007(4) -0.032(5)
C57 0.077(7) 0.046(5) 0.084(7) -0.028(5) -0.052(6) 0.003(4)
C58 0.031(3) 0.036(4) 0.038(4) -0.016(3) -0.008(3) 0.002(3)
C59 0.036(4) 0.051(4) 0.038(4) -0.029(3) -0.008(3) 0.005(3)
C60 0.047(4) 0.055(5) 0.042(4) -0.031(4) -0.007(3) -0.002(4)
C61 0.048(5) 0.099(8) 0.096(8) -0.073(7) -0.025(5) 0.028(5)
C62 0.069(6) 0.041(4) 0.051(5) -0.025(4) -0.019(4) 0.003(4)

loop_
_atom_type_symbol
_atom_type_scat_dispersion_real
_atom_type_scat_dispersion_imag
_atom_type_scat_Cromer_Mann_a1
_atom_type_scat_Cromer_Mann_b1
_atom_type_scat_Cromer_Mann_a2
_atom_type_scat_Cromer_Mann_b2
_atom_type_scat_Cromer_Mann_a3
_atom_type_scat_Cromer_Mann_b3
_atom_type_scat_Cromer_Mann_a4
_atom_type_scat_Cromer_Mann_b4
_atom_type_scat_Cromer_Mann_c
_atom_type_scat_source
C 0.0033 0.0016 2.3100 20.8439 1.0200 10.2075 1.5886 0.5687 0.8650 51.6512 0.2156 'International Tables Vol C 4.2.6.8 and 6.1.1.4'
H 0.0000 0.0000 0.4930 10.5109 0.3229 26.1257 0.1402 3.1424 0.0408 57.7998 0.0030 'International Tables Vol C 4.2.6.8 and 6.1.1.4'
N 0.0061 0.0033 12.2126 0.0057 3.1322 9.8933 2.0125 28.9975 1.1663 0.5826 -11.5290 'International Tables Vol C 4.2.6.8 and 6.1.1.4'
O 0.0106 0.0060 3.0485 13.2771 2.2868 5.7011 1.5463 0.3239 0.8670 32.9089 0.2508 'International Tables Vol C 4.2.6.8 and 6.1.1.4'
Si 0.0817 0.0704 6.2915 2.4386 3.0353 32.3337 1.9891 0.6785 1.5410 81.6937 1.1407 'International Tables Vol C 4.2.6.8 and 6.1.1.4'
Cl 0.1484 0.1585 11.4604 0.0104 7.1964 1.1662 6.2556 18.5194 1.6455 47.7784 -9.5574 'International Tables Vol C 4.2.6.8 and 6.1.1.4'
Rh -1.1178 0.9187 19.2957 0.7515 14.3501 8.2176 4.7343 25.8749 1.2892 98.6062 5.3280 'International Tables Vol C 4.2.6.8 and 6.1.1.4'
Ta -0.7052 6.5227 29.2024 1.7733 15.2293 9.3705 14.5135 0.2960 4.7649 63.3644 9.2435 'International Tables Vol C 4.2.6.8 and 6.1.1.4'

loop_
_geom_angle_atom_site_label_1
_geom_angle_site_symmetry_1
_geom_angle_atom_site_label_2
_geom_angle_site_symmetry_2
_geom_angle_atom_site_label_3
_geom_angle_site_symmetry_3
_geom_angle
_geom_angle_publ_flag
O2 . Ta1 . O19 . 178.2(2) yes
O2 . Ta1 . C48 . 89.9(2) yes
O19 . Ta1 . C48 . 91.1(2) yes
O2 . Ta1 . C53 . 88.7(2) yes
O19 . Ta1 . C53 . 89.5(2) yes
C48 . Ta1 . C53 . 120.5(2) yes
O2 . Ta1 . C58 . 90.2(2) yes
O19 . Ta1 . C58 . 90.5(2) yes
C48 . Ta1 . C58 . 118.4(3) yes
C53 . Ta1 . C58 . 121.1(3) yes
Ta1 . O2 . Si3 . 177.2(3) yes
O2 . Si3 . O4 . 108.2(3) yes
O2 . Si3 . O9 . 108.0(3) yes
O4 . Si3 . O9 . 111.0(3) yes
O2 . Si3 . O14 . 109.1(3) yes
O4 . Si3 . O14 . 109.3(3) yes
O9 . Si3 . O14 . 111.1(3) yes
Si3 . O4 . C5 . 138.4(5) yes
O4 . C5 . C6 . 109.2(6) yes
O4 . C5 . C7 . 105.0(6) yes
C6 . C5 . C7 . 110.9(7) yes
O4 . C5 . C8 . 111.2(6) yes
C6 . C5 . C8 . 110.4(7) yes
C7 . C5 . C8 . 110.1(7) yes
C5 . C6 . H61 . 109.3 no
C5 . C6 . H62 . 109.4 no
H61 . C6 . H62 . 110.0 no
C5 . C6 . H63 . 109.2 no
H61 . C6 . H63 . 109.2 no
H62 . C6 . H63 . 109.6 no
C5 . C7 . H72 . 109.5 no
C5 . C7 . H73 . 109.7 no
H72 . C7 . H73 . 109.5 no
C5 . C7 . H71 . 109.8 no
H72 . C7 . H71 . 108.9 no
H73 . C7 . H71 . 109.4 no
C5 . C8 . H81 . 107.8 no
C5 . C8 . H83 . 109.1 no
H81 . C8 . H83 . 109.8 no
C5 . C8 . H82 . 110.2 no
H81 . C8 . H82 . 110.4 no
H83 . C8 . H82 . 109.5 no
Si3 . O9 . C10 . 136.9(5) yes
O9 . C10 . C11 . 110.6(8) yes
O9 . C10 . C12 . 107.0(8) yes
C11 . C10 . C12 . 110.8(9) yes
O9 . C10 . C13 . 108.2(8) yes
C11 . C10 . C13 . 110.7(11) yes
C12 . C10 . C13 . 109.4(10) yes
C10 . C11 . H112 . 109.5 no
C10 . C11 . H111 . 109.8 no
H112 . C11 . H111 . 109.4 no
C10 . C11 . H113 . 109.5 no
H112 . C11 . H113 . 109.4 no
H111 . C11 . H113 . 109.2 no
C10 . C12 . H121 . 109.4 no
C10 . C12 . H123 . 109.5 no
H121 . C12 . H123 . 109.0 no
C10 . C12 . H122 . 109.9 no
H121 . C12 . H122 . 109.4 no
H123 . C12 . H122 . 109.5 no
C10 . C13 . H132 . 109.7 no
C10 . C13 . H131 . 109.6 no
H132 . C13 . H131 . 109.2 no
C10 . C13 . H133 . 110.0 no
H132 . C13 . H133 . 109.2 no
H131 . C13 . H133 . 109.2 no
Si3 . O14 . C15 . 134.5(5) yes
O14 . C15 . C16 . 107.6(8) yes
O14 . C15 . C17 . 110.1(7) yes
C16 . C15 . C17 . 110.9(9) yes
O14 . C15 . C18 . 105.9(7) yes
C16 . C15 . C18 . 109.4(8) yes
C17 . C15 . C18 . 112.8(9) yes
C15 . C16 . H163 . 109.3 no
C15 . C16 . H161 . 109.7 no
H163 . C16 . H161 . 109.4 no
C15 . C16 . H162 . 109.2 no
H163 . C16 . H162 . 109.8 no
H161 . C16 . H162 . 109.5 no
C15 . C17 . H171 . 109.6 no
C15 . C17 . H172 . 109.3 no
H171 . C17 . H172 . 109.4 no
C15 . C17 . H173 . 109.5 no
H171 . C17 . H173 . 109.7 no
H172 . C17 . H173 . 109.3 no
C15 . C18 . H181 . 109.7 no
C15 . C18 . H183 . 107.9 no
H181 . C18 . H183 . 109.8 no
C15 . C18 . H182 . 109.3 no
H181 . C18 . H182 . 109.9 no
H183 . C18 . H182 . 110.2 no
Ta1 . O19 . C20 . 175.9(4) yes
O19 . C20 . C21 . 107.0(6) yes
O19 . C20 . C22 . 104.6(5) yes
C21 . C20 . C22 . 111.7(7) yes
O19 . C20 . C47 . 108.9(6) yes
C21 . C20 . C47 . 111.6(7) yes
C22 . C20 . C47 . 112.7(6) yes
C20 . C21 . H212 . 111.6 no
C20 . C21 . H211 . 111.5 no
H212 . C21 . H211 . 107.4 no
C20 . C21 . H213 . 109.6 no
H212 . C21 . H213 . 108.0 no
H211 . C21 . H213 . 108.6 no
C20 . C22 . N23 . 113.5(6) yes
C20 . C22 . H222 . 108.2 no
N23 . C22 . H222 . 108.5 no
C20 . C22 . H221 . 108.6 no
N23 . C22 . H221 . 108.4 no
H222 . C22 . H221 . 109.6 no
C22 . N23 . C24 . 124.6(6) yes
C22 . N23 . C46 . 123.7(6) yes
C24 . N23 . C46 . 111.6(6) yes
N23 . C24 . Rh25 . 126.6(5) yes
N23 . C24 . N35 . 102.7(6) yes
Rh25 . C24 . N35 . 128.0(5) yes
C24 . Rh25 . Cl26 . 85.52(19) yes
C24 . Rh25 . C27 . 96.2(3) yes
Cl26 . Rh25 . C27 . 160.9(2) yes
C24 . Rh25 . C28 . 97.8(3) yes
Cl26 . Rh25 . C28 . 160.0(2) yes
C27 . Rh25 . C28 . 38.7(3) yes
C24 . Rh25 . C31 . 158.1(3) yes
Cl26 . Rh25 . C31 . 87.6(2) yes
C27 . Rh25 . C31 . 97.0(4) yes
C28 . Rh25 . C31 . 82.0(3) yes
C24 . Rh25 . C32 . 163.4(3) yes
Cl26 . Rh25 . C32 . 91.0(2) yes
C27 . Rh25 . C32 . 81.9(3) yes
C28 . Rh25 . C32 . 91.0(3) yes
C31 . Rh25 . C32 . 37.2(3) yes
Rh25 . C27 . C28 . 71.1(4) yes
Rh25 . C27 . C34 . 111.2(6) yes
C28 . C27 . C34 . 124.9(10) yes
Rh25 . C27 . H271 . 115.4 no
C28 . C27 . H271 . 114.6 no
C34 . C27 . H271 . 112.7 no
C27 . C28 . Rh25 . 70.2(4) yes
C27 . C28 . C29 . 124.2(9) yes
Rh25 . C28 . C29 . 112.4(6) yes
C27 . C28 . H281 . 115.1 no
Rh25 . C28 . H281 . 112.6 no
C29 . C28 . H281 . 113.9 no
C28 . C29 . C30 . 113.7(8) yes
C28 . C29 . H291 . 108.8 no
C30 . C29 . H291 . 108.2 no
C28 . C29 . H292 . 108.3 no
C30 . C29 . H292 . 108.2 no
H291 . C29 . H292 . 109.5 no
C29 . C30 . C31 . 115.5(8) yes
C29 . C30 . H301 . 107.2 no
C31 . C30 . H301 . 107.6 no
C29 . C30 . H302 . 108.0 no
C31 . C30 . H302 . 109.0 no
H301 . C30 . H302 . 109.5 no
C30 . C31 . Rh25 . 107.8(6) yes
C30 . C31 . C32 . 126.6(9) yes
Rh25 . C31 . C32 . 72.2(4) yes
C30 . C31 . H311 . 113.9 no
Rh25 . C31 . H311 . 112.2 no
C32 . C31 . H311 . 114.8 no
Rh25 . C32 . C31 . 70.6(5) yes
Rh25 . C32 . C33 . 111.3(6) yes
C31 . C32 . C33 . 123.7(8) yes
Rh25 . C32 . H321 . 113.3 no
C31 . C32 . H321 . 114.8 no
C33 . C32 . H321 . 114.7 no
C32 . C33 . C34 . 114.1(8) yes
C32 . C33 . H331 . 108.2 no
C34 . C33 . H331 . 107.3 no
C32 . C33 . H332 . 108.6 no
C34 . C33 . H332 . 109.5 no
H331 . C33 . H332 . 109.0 no
C27 . C34 . C33 . 114.6(8) yes
C27 . C34 . H342 . 108.6 no
C33 . C34 . H342 . 107.8 no
C27 . C34 . H341 . 108.5 no
C33 . C34 . H341 . 107.8 no
H342 . C34 . H341 . 109.4 no
C24 . N35 . C36 . 124.9(6) yes
C24 . N35 . C45 . 112.3(6) yes
C36 . N35 . C45 . 122.3(6) yes
N35 . C36 . C37 . 119.9(6) yes
N35 . C36 . C42 . 117.1(6) yes
C37 . C36 . C42 . 122.9(6) yes
C36 . C37 . C38 . 116.9(7) yes
C36 . C37 . C44 . 121.3(6) yes
C38 . C37 . C44 . 121.9(6) yes
C37 . C38 . C39 . 123.4(7) yes
C37 . C38 . H381 . 118.5 no
C39 . C38 . H381 . 118.2 no
C38 . C39 . C40 . 121.7(7) yes
C38 . C39 . C41 . 117.4(7) yes
C40 . C39 . C41 . 120.9(8) yes
C39 . C40 . H403 . 109.6 no
C39 . C40 . H402 . 109.8 no
H403 . C40 . H402 . 109.0 no
C39 . C40 . H401 . 110.2 no
H403 . C40 . H401 . 109.3 no
H402 . C40 . H401 . 109.0 no
C39 . C41 . C42 . 121.1(7) yes
C39 . C41 . H411 . 119.5 no
C42 . C41 . H411 . 119.4 no
C41 . C42 . C36 . 118.3(7) yes
C41 . C42 . C43 . 120.2(7) yes
C36 . C42 . C43 . 121.4(7) yes
C42 . C43 . H432 . 109.5 no
C42 . C43 . H433 . 110.0 no
H432 . C43 . H433 . 108.9 no
C42 . C43 . H431 . 110.3 no
H432 . C43 . H431 . 109.2 no
H433 . C43 . H431 . 109.0 no
C37 . C44 . H443 . 110.1 no
C37 . C44 . H442 . 109.3 no
H443 . C44 . H442 . 109.0 no
C37 . C44 . H441 . 110.0 no
H443 . C44 . H441 . 109.7 no
H442 . C44 . H441 . 108.8 no
N35 . C45 . C46 . 106.3(7) yes
N35 . C45 . H451 . 126.6 no
C46 . C45 . H451 . 127.1 no
N23 . C46 . C45 . 107.0(7) yes
N23 . C46 . H461 . 126.0 no
C45 . C46 . H461 . 126.9 no
C20 . C47 . H471 . 109.4 no
C20 . C47 . H472 . 110.1 no
H471 . C47 . H472 . 108.9 no
C20 . C47 . H473 . 109.7 no
H471 . C47 . H473 . 109.5 no
H472 . C47 . H473 . 109.3 no
Ta1 . C48 . C49 . 124.2(5) yes
Ta1 . C48 . H482 . 105.6 no
C49 . C48 . H482 . 105.6 no
Ta1 . C48 . H481 . 105.4 no
C49 . C48 . H481 . 106.3 no
H482 . C48 . H481 . 109.2 no
C48 . C49 . C50 . 110.3(6) yes
C48 . C49 . C51 . 111.0(6) yes
C50 . C49 . C51 . 108.9(7) yes
C48 . C49 . C52 . 109.4(6) yes
C50 . C49 . C52 . 108.6(7) yes
C51 . C49 . C52 . 108.5(7) yes
C49 . C50 . H502 . 110.3 no
C49 . C50 . H501 . 109.3 no
H502 . C50 . H501 . 108.9 no
C49 . C50 . H503 . 109.6 no
H502 . C50 . H503 . 109.3 no
H501 . C50 . H503 . 109.5 no
C49 . C51 . H513 . 110.1 no
C49 . C51 . H511 . 109.9 no
H513 . C51 . H511 . 109.7 no
C49 . C51 . H512 . 108.9 no
H513 . C51 . H512 . 109.1 no
H511 . C51 . H512 . 109.1 no
C49 . C52 . H521 . 110.3 no
C49 . C52 . H522 . 109.8 no
H521 . C52 . H522 . 108.8 no
C49 . C52 . H523 . 110.3 no
H521 . C52 . H523 . 108.5 no
H522 . C52 . H523 . 109.1 no
Ta1 . C53 . C54 . 123.3(4) yes
Ta1 . C53 . H532 . 106.4 no
C54 . C53 . H532 . 108.0 no
Ta1 . C53 . H531 . 104.9 no
C54 . C53 . H531 . 105.2 no
H532 . C53 . H531 . 108.4 no
C53 . C54 . C55 . 111.8(6) yes
C53 . C54 . C56 . 110.6(6) yes
C55 . C54 . C56 . 110.1(7) yes
C53 . C54 . C57 . 107.8(6) yes
C55 . C54 . C57 . 108.0(6) yes
C56 . C54 . C57 . 108.5(7) yes
C54 . C55 . H552 . 109.5 no
C54 . C55 . H553 . 109.7 no
H552 . C55 . H553 . 109.3 no
C54 . C55 . H551 . 109.2 no
H552 . C55 . H551 . 109.8 no
H553 . C55 . H551 . 109.3 no
C54 . C56 . H561 . 108.9 no
C54 . C56 . H563 . 109.0 no
H561 . C56 . H563 . 109.5 no
C54 . C56 . H562 . 109.3 no
H561 . C56 . H562 . 110.0 no
H563 . C56 . H562 . 110.1 no
C54 . C57 . H572 . 108.4 no
C54 . C57 . H571 . 109.9 no
H572 . C57 . H571 . 109.7 no
C54 . C57 . H573 . 109.3 no
H572 . C57 . H573 . 109.7 no
H571 . C57 . H573 . 109.8 no
Ta1 . C58 . C59 . 122.2(5) yes
Ta1 . C58 . H582 . 106.6 no
C59 . C58 . H582 . 106.7 no
Ta1 . C58 . H581 . 106.0 no
C59 . C58 . H581 . 106.2 no
H582 . C58 . H581 . 108.8 no
C58 . C59 . C60 . 110.7(6) yes
C58 . C59 . C61 . 109.3(6) yes
C60 . C59 . C61 . 108.2(7) yes
C58 . C59 . C62 . 111.3(6) yes
C60 . C59 . C62 . 108.5(6) yes
C61 . C59 . C62 . 108.8(8) yes
C59 . C60 . H602 . 109.2 no
C59 . C60 . H603 . 109.4 no
H602 . C60 . H603 . 109.0 no
C59 . C60 . H601 . 110.1 no
H602 . C60 . H601 . 109.3 no
H603 . C60 . H601 . 109.8 no
C59 . C61 . H611 . 109.4 no
C59 . C61 . H613 . 109.7 no
H611 . C61 . H613 . 109.4 no
C59 . C61 . H612 . 109.2 no
H611 . C61 . H612 . 109.6 no
H613 . C61 . H612 . 109.4 no
C59 . C62 . H622 . 109.8 no
C59 . C62 . H621 . 109.3 no
H622 . C62 . H621 . 108.9 no
C59 . C62 . H623 . 110.1 no
H622 . C62 . H623 . 109.5 no
H621 . C62 . H623 . 109.2 no

loop_
_geom_bond_atom_site_label_1
_geom_bond_site_symmetry_1
_geom_bond_atom_site_label_2
_geom_bond_site_symmetry_2
_geom_bond_distance
_geom_bond_publ_flag
Ta1 . O2 . 1.912(4) yes
Ta1 . O19 . 1.882(4) yes
Ta1 . C48 . 2.165(6) yes
Ta1 . C53 . 2.184(6) yes
Ta1 . C58 . 2.163(7) yes
O2 . Si3 . 1.625(5) yes
Si3 . O4 . 1.609(5) yes
Si3 . O9 . 1.609(5) yes
Si3 . O14 . 1.614(6) yes
O4 . C5 . 1.446(8) yes
C5 . C6 . 1.518(10) yes
C5 . C7 . 1.518(11) yes
C5 . C8 . 1.521(11) yes
C6 . H61 . 0.964 no
C6 . H62 . 0.960 no
C6 . H63 . 0.955 no
C7 . H72 . 0.963 no
C7 . H73 . 0.957 no
C7 . H71 . 0.961 no
C8 . H81 . 0.959 no
C8 . H83 . 0.958 no
C8 . H82 . 0.961 no
O9 . C10 . 1.434(9) yes
C10 . C11 . 1.518(12) yes
C10 . C12 . 1.503(12) yes
C10 . C13 . 1.500(15) yes
C11 . H112 . 0.964 no
C11 . H111 . 0.959 no
C11 . H113 . 0.961 no
C12 . H121 . 0.961 no
C12 . H123 . 0.959 no
C12 . H122 . 0.955 no
C13 . H132 . 0.959 no
C13 . H131 . 0.959 no
C13 . H133 . 0.962 no
O14 . C15 . 1.453(9) yes
C15 . C16 . 1.524(14) yes
C15 . C17 . 1.500(12) yes
C15 . C18 . 1.508(13) yes
C16 . H163 . 0.960 no
C16 . H161 . 0.961 no
C16 . H162 . 0.964 no
C17 . H171 . 0.962 no
C17 . H172 . 0.963 no
C17 . H173 . 0.961 no
C18 . H181 . 0.963 no
C18 . H183 . 0.956 no
C18 . H182 . 0.963 no
O19 . C20 . 1.439(8) yes
C20 . C21 . 1.595(12) yes
C20 . C22 . 1.537(9) yes
C20 . C47 . 1.499(11) yes
C21 . H212 . 0.951 no
C21 . H211 . 0.952 no
C21 . H213 . 0.951 no
C22 . N23 . 1.464(8) yes
C22 . H222 . 0.972 no
C22 . H221 . 0.973 no
N23 . C24 . 1.364(8) yes
N23 . C46 . 1.376(9) yes
C24 . Rh25 . 2.033(7) yes
C24 . N35 . 1.362(8) yes
Rh25 . Cl26 . 2.3740(18) yes
Rh25 . C27 . 2.090(8) yes
Rh25 . C28 . 2.101(7) yes
Rh25 . C31 . 2.162(8) yes
Rh25 . C32 . 2.182(8) yes
C27 . C28 . 1.388(11) yes
C27 . C34 . 1.507(13) yes
C27 . H271 . 0.986 no
C28 . C29 . 1.532(13) yes
C28 . H281 . 0.984 no
C29 . C30 . 1.453(14) yes
C29 . H291 . 0.973 no
C29 . H292 . 0.977 no
C30 . C31 . 1.507(12) yes
C30 . H301 . 0.974 no
C30 . H302 . 0.970 no
C31 . C32 . 1.386(12) yes
C31 . H311 . 0.974 no
C32 . C33 . 1.498(12) yes
C32 . H321 . 0.980 no
C33 . C34 . 1.502(15) yes
C33 . H331 . 0.970 no
C33 . H332 . 0.974 no
C34 . H342 . 0.971 no
C34 . H341 . 0.976 no
N35 . C36 . 1.461(8) yes
N35 . C45 . 1.375(10) yes
C36 . C37 . 1.374(9) yes
C36 . C42 . 1.389(10) yes
C37 . C38 . 1.387(9) yes
C37 . C44 . 1.519(10) yes
C38 . C39 . 1.386(11) yes
C38 . H381 . 0.933 no
C39 . C40 . 1.512(11) yes
C39 . C41 . 1.401(11) yes
C40 . H403 . 0.955 no
C40 . H402 . 0.957 no
C40 . H401 . 0.960 no
C41 . C42 . 1.389(11) yes
C41 . H411 . 0.929 no
C42 . C43 . 1.525(10) yes
C43 . H432 . 0.962 no
C43 . H433 . 0.961 no
C43 . H431 . 0.961 no
C44 . H443 . 0.964 no
C44 . H442 . 0.966 no
C44 . H441 . 0.963 no
C45 . C46 . 1.339(10) yes
C45 . H451 . 0.934 no
C46 . H461 . 0.932 no
C47 . H471 . 0.962 no
C47 . H472 . 0.958 no
C47 . H473 . 0.961 no
C48 . C49 . 1.532(9) yes
C48 . H482 . 0.971 no
C48 . H481 . 0.970 no
C49 . C50 . 1.536(12) yes
C49 . C51 . 1.526(10) yes
C49 . C52 . 1.536(10) yes
C50 . H502 . 0.961 no
C50 . H501 . 0.967 no
C50 . H503 . 0.964 no
C51 . H513 . 0.960 no
C51 . H511 . 0.965 no
C51 . H512 . 0.963 no
C52 . H521 . 0.964 no
C52 . H522 . 0.963 no
C52 . H523 . 0.963 no
C53 . C54 . 1.546(9) yes
C53 . H532 . 0.981 no
C53 . H531 . 0.976 no
C54 . C55 . 1.507(10) yes
C54 . C56 . 1.507(10) yes
C54 . C57 . 1.545(10) yes
C55 . H552 . 0.960 no
C55 . H553 . 0.962 no
C55 . H551 . 0.960 no
C56 . H561 . 0.958 no
C56 . H563 . 0.965 no
C56 . H562 . 0.964 no
C57 . H572 . 0.964 no
C57 . H571 . 0.968 no
C57 . H573 . 0.966 no
C58 . C59 . 1.543(9) yes
C58 . H582 . 0.972 no
C58 . H581 . 0.971 no
C59 . C60 . 1.535(11) yes
C59 . C61 . 1.520(10) yes
C59 . C62 . 1.533(11) yes
C60 . H602 . 0.962 no
C60 . H603 . 0.959 no
C60 . H601 . 0.964 no
C61 . H611 . 0.962 no
C61 . H613 . 0.959 no
C61 . H612 . 0.960 no
C62 . H622 . 0.960 no
C62 . H621 . 0.961 no
C62 . H623 . 0.962 no

loop_
_geom_hbond_atom_site_label_D
_geom_hbond_site_symmetry_D
_geom_hbond_atom_site_label_H
_geom_hbond_site_symmetry_H
_geom_hbond_atom_site_label_A
_geom_hbond_site_symmetry_A
_geom_hbond_angle_DHA
_geom_hbond_distance_DH
_geom_hbond_distance_HA
_geom_hbond_distance_DA
_geom_hbond_publ_flag
C8 . H82 . O14 . 125 0.96 2.54 3.183(14) yes
C28 . H281 . C42 . 159 0.98 2.56 3.498(14) yes

loop_
_platon_squeeze_void_nr
_platon_squeeze_void_average_x
_platon_squeeze_void_average_y
_platon_squeeze_void_average_z
_platon_squeeze_void_volume
_platon_squeeze_void_count_electrons
_platon_squeeze_void_content
1 0.000 0.000 0.000 442 113 ' '
